data_4122388
loop_
_publ_author_name
'Moragues, Mar\'ia E'
'Toscani, Anita'
'Sancen\'on, F\'elix'
'Mart\?\'inez-M\'a\~nez, Ram\'on'
'White, Andrew J. P.'
'Wilton-Ely, James D E T'

_publ_section_title
;
 A Chromo-Fluorogenic Synthetic &quot;Canary&quot; for CO Detection Based
 on a Pyrenylvinyl Ruthenium(II) Complex.
;
_journal_issue 34
_journal_name_full 'Journal of the American Chemical Society'
_journal_page_first 11930
_journal_page_last 11933
_journal_paper_doi 10.1021/ja507014a
_journal_volume 136
_journal_year 2014
_chemical_formula_moiety 'C56 H41 Cl O2 P2 Ru, 0.5(C H2 Cl2)'
_chemical_formula_sum 'C56.5 H42 Cl2 O2 P2 Ru'
_chemical_formula_weight 986.81
_chemical_name_systematic
; 
 ? 
;
_space_group_crystal_system triclinic
_space_group_IT_number 2
_space_group_name_Hall '-P 1'
_space_group_name_H-M_alt 'P -1'
_symmetry_space_group_name_Hall '-P 1'
_symmetry_space_group_name_H-M 'P -1'
_atom_sites_solution_hydrogens geom
_audit_creation_method SHELXL-2013
_cell_angle_alpha 101.858(3)
_cell_angle_beta 99.784(2)
_cell_angle_gamma 104.373(2)
_cell_formula_units_Z 2
_cell_length_a 10.2934(2)
_cell_length_b 14.2153(4)
_cell_length_c 17.9941(5)
_cell_measurement_reflns_used 8753
_cell_measurement_temperature 173
_cell_measurement_theta_max 28.7430
_cell_measurement_theta_min 4.0300
_cell_volume 2427.39(12)
_computing_cell_refinement 'CrysAlis RED, Oxford Diffraction Ltd'
_computing_data_collection 'CrysAlis CCD, Oxford Diffraction Ltd'
_computing_data_reduction 'CrysAlis RED, Oxford Diffraction Ltd'
_computing_molecular_graphics 'Bruker SHELXTL'
_computing_publication_material 'Bruker SHELXTL'
_computing_structure_refinement 'SHELXL-2013 (Sheldrick, 2013)'
_computing_structure_solution 'Bruker SHELXTL'
_diffrn_ambient_temperature 173
_diffrn_detector_area_resol_mean 15.9825
_diffrn_measured_fraction_theta_full 0.996
_diffrn_measured_fraction_theta_max 0.815
_diffrn_measurement_device_type 'OD Xcalibur 3'
_diffrn_measurement_method 'omega scans'
_diffrn_radiation_type MoK\a
_diffrn_radiation_wavelength 0.71073
_diffrn_reflns_av_R_equivalents 0.0186
_diffrn_reflns_av_unetI/netI 0.0342
_diffrn_reflns_Laue_measured_fraction_full 0.996
_diffrn_reflns_Laue_measured_fraction_max 0.815
_diffrn_reflns_limit_h_max 13
_diffrn_reflns_limit_h_min -11
_diffrn_reflns_limit_k_max 14
_diffrn_reflns_limit_k_min -18
_diffrn_reflns_limit_l_max 22
_diffrn_reflns_limit_l_min -24
_diffrn_reflns_number 19738
_diffrn_reflns_point_group_measured_fraction_full 0.996
_diffrn_reflns_point_group_measured_fraction_max 0.815
_diffrn_reflns_theta_full 25.242
_diffrn_reflns_theta_max 29.006
_diffrn_reflns_theta_min 3.176
_diffrn_source 'Enhance (Mo) X-ray Source'
_exptl_absorpt_coefficient_mu 0.540
_exptl_absorpt_correction_T_max 0.958
_exptl_absorpt_correction_T_min 0.795
_exptl_absorpt_correction_type analytical
_exptl_absorpt_process_details
; 
CrysAlisPro, Agilent Technologies, 
Version 1.171.36.28 (release 01-02-2013 CrysAlis171 .NET) 
(compiled Feb  1 2013,16:14:44) 
Analytical numeric absorption correction using a multifaceted crystal 
model based on expressions derived by R.C. Clark & J.S. Reid. 
(Clark, R. C. & Reid, J. S. (1995). Acta Cryst. A51, 887-897) 
;
_exptl_crystal_colour Yellow
_exptl_crystal_density_diffrn 1.350
_exptl_crystal_description 'tabular needles'
_exptl_crystal_F_000 1010
_exptl_crystal_size_max 0.53
_exptl_crystal_size_mid 0.36
_exptl_crystal_size_min 0.07
_platon_squeeze_details
;
 SQUEEZE suggested 36 e/cell = 18 e/asu
 The solvents used were dcm (CH2Cl2, 42e) and ethanol (C2H6O, 26e)
 Before the use of SQUEEZE the solvent resembled both
 However, dcm was the most recently used, and the crystal showed some
 signs of desolvation, so dcm was assumed
 0.5dcm = 21e, so this was used as the solvent present.
 
 So, the atom list is low by 0.5(C H2 Cl2) and the UNIT is low by C H2 Cl2,
 i.e. C112 H82 O4 P4 Cl2 Ru
;
_refine_diff_density_max 0.407
_refine_diff_density_min -0.346
_refine_diff_density_rms 0.066
_refine_ls_extinction_method none
_refine_ls_goodness_of_fit_ref 1.070
_refine_ls_hydrogen_treatment constr
_refine_ls_matrix_type full
_refine_ls_number_parameters 559
_refine_ls_number_reflns 10499
_refine_ls_number_restraints 0
_refine_ls_restrained_S_all 1.070
_refine_ls_R_factor_all 0.0383
_refine_ls_R_factor_gt 0.0309
_refine_ls_shift/su_max 0.001
_refine_ls_shift/su_mean 0.000
_refine_ls_structure_factor_coef Fsqd
_refine_ls_weighting_details 'w=1/[\s^2^(Fo^2^)+(0.0433P)^2^+0.8999P] where P=(Fo^2^+2Fc^2^)/3'
_refine_ls_weighting_scheme calc
_refine_ls_wR_factor_gt 0.0840
_refine_ls_wR_factor_ref 0.0885
_reflns_Friedel_coverage 0.000
_reflns_number_gt 9115
_reflns_number_total 10499
_reflns_threshold_expression 'I > 2\s(I)'
_cod_data_source_file ja507014a_si_002.cif
_cod_data_source_block 2
_cod_depositor_comments 'Adding full bibliography for 4122387--4122388.cif.'
_cod_original_formula_sum 'C56.50 H42 Cl2 O2 P2 Ru'
_cod_database_code 4122388
_shelx_space_group_comment
; 
The symmetry employed for this shelxl refinement is uniquely defined 
by the following loop, which should always be used as a source of 
symmetry information in preference to the above space-group names. 
They are only intended as comments. 
;
_shelxl_version_number 2013-4

loop_
_space_group_symop_operation_xyz
'x, y, z'
'-x, -y, -z'

loop_
_atom_site_label
_atom_site_type_symbol
_atom_site_fract_x
_atom_site_fract_y
_atom_site_fract_z
_atom_site_U_iso_or_equiv
_atom_site_adp_type
_atom_site_occupancy
_atom_site_site_symmetry_order
_atom_site_calc_flag
_atom_site_refinement_flags_posn
_atom_site_refinement_flags_adp
Ru Ru 0.38585(2) 0.11387(2) 0.79740(2) 0.01776(6) Uani 1 1 d . .
Cl Cl 0.14160(5) 0.05650(4) 0.73032(3) 0.02439(11) Uani 1 1 d . .
P1 P 0.42539(5) 0.07074(4) 0.66802(3) 0.02025(11) Uani 1 1 d . .
P2 P 0.33808(5) 0.17412(4) 0.92189(3) 0.01896(11) Uani 1 1 d . .
C1 C 0.3987(2) 0.25858(15) 0.78244(11) 0.0207(4) Uani 1 1 d . .
H1A H 0.3157 0.2669 0.7563 0.025 Uiso 1 1 calc R U
C2 C 0.5076(2) 0.34008(16) 0.80472(13) 0.0268(5) Uani 1 1 d . .
H2A H 0.5900 0.3341 0.8337 0.032 Uiso 1 1 calc R U
C3 C 0.5134(2) 0.43840(16) 0.78905(13) 0.0265(5) Uani 1 1 d . .
C4 C 0.3983(3) 0.47369(18) 0.78390(15) 0.0359(5) Uani 1 1 d . .
H4A H 0.3140 0.4323 0.7890 0.043 Uiso 1 1 calc R U
C5 C 0.4034(3) 0.56726(19) 0.77162(16) 0.0406(6) Uani 1 1 d . .
H5A H 0.3225 0.5884 0.7680 0.049 Uiso 1 1 calc R U
C6 C 0.5239(3) 0.63087(17) 0.76446(14) 0.0355(5) Uani 1 1 d . .
C7 C 0.5319(3) 0.72805(19) 0.75161(16) 0.0480(7) Uani 1 1 d . .
H7A H 0.4525 0.7510 0.7485 0.058 Uiso 1 1 calc R U
C8 C 0.6510(3) 0.78771(19) 0.74383(17) 0.0540(8) Uani 1 1 d . .
H8A H 0.6528 0.8516 0.7350 0.065 Uiso 1 1 calc R U
C9 C 0.7730(3) 0.75783(18) 0.74840(15) 0.0452(7) Uani 1 1 d . .
C10 C 0.8973(4) 0.8185(2) 0.74052(16) 0.0579(9) Uani 1 1 d . .
H10A H 0.9017 0.8830 0.7322 0.069 Uiso 1 1 calc R U
C11 C 1.0120(4) 0.7863(2) 0.74459(17) 0.0589(9) Uani 1 1 d . .
H11A H 1.0954 0.8295 0.7401 0.071 Uiso 1 1 calc R U
C12 C 1.0095(3) 0.6925(2) 0.75507(16) 0.0513(8) Uani 1 1 d . .
H12A H 1.0904 0.6714 0.7569 0.062 Uiso 1 1 calc R U
C13 C 0.8881(3) 0.62795(18) 0.76301(14) 0.0376(6) Uani 1 1 d . .
C14 C 0.8781(2) 0.52885(19) 0.77159(15) 0.0378(6) Uani 1 1 d . .
H14A H 0.9565 0.5049 0.7717 0.045 Uiso 1 1 calc R U
C15 C 0.7598(2) 0.46806(17) 0.77964(14) 0.0330(5) Uani 1 1 d . .
H15A H 0.7572 0.4026 0.7850 0.040 Uiso 1 1 calc R U
C16 C 0.6383(2) 0.50052(15) 0.78017(12) 0.0260(5) Uani 1 1 d . .
C17 C 0.6431(2) 0.59745(16) 0.76885(13) 0.0293(5) Uani 1 1 d . .
C18 C 0.7691(3) 0.66122(17) 0.76045(13) 0.0339(5) Uani 1 1 d . .
C19 C 0.5735(2) 0.16281(16) 0.84326(12) 0.0238(4) Uani 1 1 d . .
O19 O 0.68887(15) 0.19524(13) 0.87047(9) 0.0338(4) Uani 1 1 d . .
C20 C 0.3782(2) -0.01904(16) 0.81395(12) 0.0237(4) Uani 1 1 d . .
O20 O 0.38230(18) -0.09324(12) 0.82653(11) 0.0403(4) Uani 1 1 d . .
C21 C 0.3255(2) 0.11110(16) 0.59261(12) 0.0250(4) Uani 1 1 d . .
C22 C 0.2297(2) 0.04132(19) 0.52829(14) 0.0347(5) Uani 1 1 d . .
H22A H 0.2172 -0.0286 0.5223 0.042 Uiso 1 1 calc R U
C23 C 0.1525(3) 0.0737(2) 0.47311(15) 0.0466(7) Uani 1 1 d . .
H23A H 0.0870 0.0257 0.4298 0.056 Uiso 1 1 calc R U
C24 C 0.1702(3) 0.1744(3) 0.48072(17) 0.0525(8) Uani 1 1 d . .
H24A H 0.1168 0.1960 0.4429 0.063 Uiso 1 1 calc R U
C25 C 0.2661(3) 0.2443(2) 0.54358(16) 0.0505(7) Uani 1 1 d . .
H25A H 0.2790 0.3140 0.5485 0.061 Uiso 1 1 calc R U
C26 C 0.3432(3) 0.21346(18) 0.59927(14) 0.0353(5) Uani 1 1 d . .
H26A H 0.4086 0.2621 0.6423 0.042 Uiso 1 1 calc R U
C27 C 0.6058(2) 0.11897(17) 0.66459(13) 0.0272(5) Uani 1 1 d . .
C28 C 0.6506(2) 0.1816(2) 0.61901(15) 0.0434(6) Uani 1 1 d . .
H28A H 0.5867 0.2042 0.5879 0.052 Uiso 1 1 calc R U
C29 C 0.7898(3) 0.2116(3) 0.61880(18) 0.0598(9) Uani 1 1 d . .
H29A H 0.8207 0.2550 0.5876 0.072 Uiso 1 1 calc R U
C30 C 0.8835(3) 0.1789(3) 0.66351(18) 0.0574(8) Uani 1 1 d . .
H30A H 0.9784 0.1995 0.6629 0.069 Uiso 1 1 calc R U
C31 C 0.8392(3) 0.1166(2) 0.70878(16) 0.0460(7) Uani 1 1 d . .
H31A H 0.9033 0.0937 0.7395 0.055 Uiso 1 1 calc R U
C32 C 0.7023(2) 0.08729(19) 0.70973(14) 0.0341(5) Uani 1 1 d . .
H32A H 0.6726 0.0447 0.7417 0.041 Uiso 1 1 calc R U
C33 C 0.3878(2) -0.06522(16) 0.62624(13) 0.0279(5) Uani 1 1 d . .
C34 C 0.4787(3) -0.10732(19) 0.59223(14) 0.0361(5) Uani 1 1 d . .
H34A H 0.5623 -0.0651 0.5871 0.043 Uiso 1 1 calc R U
C35 C 0.4476(3) -0.2110(2) 0.56567(16) 0.0492(7) Uani 1 1 d . .
H35A H 0.5112 -0.2394 0.5436 0.059 Uiso 1 1 calc R U
C36 C 0.3260(4) -0.2727(2) 0.57102(17) 0.0542(8) Uani 1 1 d . .
H36A H 0.3057 -0.3436 0.5532 0.065 Uiso 1 1 calc R U
C37 C 0.2338(3) -0.23181(19) 0.60217(16) 0.0487(7) Uani 1 1 d . .
H37A H 0.1481 -0.2745 0.6042 0.058 Uiso 1 1 calc R U
C38 C 0.2644(3) -0.12887(17) 0.63066(14) 0.0354(5) Uani 1 1 d . .
H38A H 0.2006 -0.1015 0.6534 0.042 Uiso 1 1 calc R U
C39 C 0.2196(2) 0.25148(14) 0.93175(12) 0.0219(4) Uani 1 1 d . .
C40 C 0.2088(2) 0.29546(17) 1.00633(14) 0.0327(5) Uani 1 1 d . .
H40A H 0.2668 0.2889 1.0508 0.039 Uiso 1 1 calc R U
C41 C 0.1143(3) 0.34866(18) 1.01618(15) 0.0373(6) Uani 1 1 d . .
H41A H 0.1078 0.3784 1.0672 0.045 Uiso 1 1 calc R U
C42 C 0.0295(2) 0.35841(17) 0.95180(15) 0.0353(5) Uani 1 1 d . .
H42A H -0.0358 0.3944 0.9585 0.042 Uiso 1 1 calc R U
C43 C 0.0397(2) 0.31591(17) 0.87772(15) 0.0322(5) Uani 1 1 d . .
H43A H -0.0184 0.3230 0.8335 0.039 Uiso 1 1 calc R U
C44 C 0.1349(2) 0.26258(16) 0.86758(13) 0.0262(5) Uani 1 1 d . .
H44A H 0.1419 0.2337 0.8164 0.031 Uiso 1 1 calc R U
C45 C 0.4982(2) 0.25506(16) 0.98975(12) 0.0233(4) Uani 1 1 d . .
C46 C 0.5936(2) 0.21405(17) 1.02559(13) 0.0293(5) Uani 1 1 d . .
H46A H 0.5694 0.1439 1.0215 0.035 Uiso 1 1 calc R U
C47 C 0.7237(2) 0.27505(19) 1.06713(14) 0.0363(6) Uani 1 1 d . .
H47A H 0.7875 0.2468 1.0923 0.044 Uiso 1 1 calc R U
C48 C 0.7609(2) 0.3768(2) 1.07213(14) 0.0388(6) Uani 1 1 d . .
H48A H 0.8508 0.4181 1.0999 0.047 Uiso 1 1 calc R U
C49 C 0.6681(2) 0.41864(18) 1.03697(14) 0.0356(5) Uani 1 1 d . .
H49A H 0.6939 0.4887 1.0408 0.043 Uiso 1 1 calc R U
C50 C 0.5359(2) 0.35814(16) 0.99570(13) 0.0284(5) Uani 1 1 d . .
H50A H 0.4718 0.3872 0.9717 0.034 Uiso 1 1 calc R U
C51 C 0.2642(2) 0.07648(15) 0.96800(12) 0.0234(4) Uani 1 1 d . .
C52 C 0.1587(2) -0.00695(16) 0.92045(13) 0.0261(4) Uani 1 1 d . .
H52A H 0.1322 -0.0131 0.8660 0.031 Uiso 1 1 calc R U
C53 C 0.0920(2) -0.08107(17) 0.95220(14) 0.0309(5) Uani 1 1 d . .
H53A H 0.0196 -0.1373 0.9195 0.037 Uiso 1 1 calc R U
C54 C 0.1303(2) -0.07349(18) 1.03079(15) 0.0350(5) Uani 1 1 d . .
H54A H 0.0861 -0.1251 1.0522 0.042 Uiso 1 1 calc R U
C55 C 0.2336(3) 0.00970(19) 1.07840(15) 0.0387(6) Uani 1 1 d . .
H55A H 0.2592 0.0156 1.1328 0.046 Uiso 1 1 calc R U
C56 C 0.3002(2) 0.08478(17) 1.04742(14) 0.0327(5) Uani 1 1 d . .
H56A H 0.3706 0.1418 1.0807 0.039 Uiso 1 1 calc R U

loop_
_atom_site_aniso_label
_atom_site_aniso_U_11
_atom_site_aniso_U_22
_atom_site_aniso_U_33
_atom_site_aniso_U_23
_atom_site_aniso_U_13
_atom_site_aniso_U_12
Ru 0.01479(9) 0.01927(9) 0.02009(9) 0.00678(6) 0.00436(6) 0.00496(6)
Cl 0.0169(2) 0.0261(3) 0.0285(3) 0.0057(2) 0.00366(19) 0.00540(18)
P1 0.0164(2) 0.0250(3) 0.0207(3) 0.0068(2) 0.0053(2) 0.0069(2)
P2 0.0175(2) 0.0194(2) 0.0206(3) 0.0066(2) 0.0050(2) 0.00489(19)
C1 0.0202(10) 0.0246(10) 0.0194(10) 0.0081(8) 0.0065(8) 0.0073(8)
C2 0.0268(11) 0.0262(11) 0.0278(12) 0.0103(9) 0.0055(9) 0.0065(9)
C3 0.0301(11) 0.0217(10) 0.0259(11) 0.0065(9) 0.0048(9) 0.0052(8)
C4 0.0340(13) 0.0319(12) 0.0450(15) 0.0117(11) 0.0146(11) 0.0104(10)
C5 0.0427(14) 0.0372(14) 0.0486(16) 0.0103(12) 0.0124(12) 0.0234(11)
C6 0.0491(15) 0.0238(11) 0.0323(13) 0.0058(10) 0.0047(11) 0.0130(10)
C7 0.0679(19) 0.0308(14) 0.0440(16) 0.0075(12) -0.0010(14) 0.0233(13)
C8 0.087(2) 0.0202(12) 0.0430(16) 0.0101(11) -0.0065(15) 0.0081(13)
C9 0.0666(18) 0.0239(12) 0.0318(14) 0.0091(11) -0.0001(12) -0.0038(12)
C10 0.084(2) 0.0314(14) 0.0357(16) 0.0128(12) 0.0017(15) -0.0179(15)
C11 0.066(2) 0.0470(18) 0.0394(16) 0.0095(13) 0.0107(15) -0.0246(15)
C12 0.0462(16) 0.0536(17) 0.0359(15) 0.0045(13) 0.0102(12) -0.0120(13)
C13 0.0389(14) 0.0346(13) 0.0284(13) 0.0064(10) 0.0055(10) -0.0054(10)
C14 0.0296(12) 0.0416(14) 0.0397(14) 0.0099(11) 0.0082(11) 0.0066(10)
C15 0.0331(12) 0.0268(12) 0.0387(14) 0.0116(10) 0.0062(10) 0.0072(9)
C16 0.0298(11) 0.0207(10) 0.0247(11) 0.0055(9) 0.0038(9) 0.0044(8)
C17 0.0379(13) 0.0209(11) 0.0254(12) 0.0057(9) 0.0036(10) 0.0047(9)
C18 0.0441(14) 0.0248(11) 0.0243(12) 0.0064(9) 0.0024(10) -0.0013(10)
C19 0.0282(11) 0.0266(11) 0.0222(11) 0.0100(9) 0.0105(9) 0.0117(9)
O19 0.0193(8) 0.0455(10) 0.0323(9) 0.0076(7) 0.0010(7) 0.0072(7)
C20 0.0223(10) 0.0268(11) 0.0232(11) 0.0069(9) 0.0070(8) 0.0079(8)
O20 0.0526(11) 0.0304(9) 0.0485(11) 0.0184(8) 0.0162(9) 0.0210(8)
C21 0.0213(10) 0.0357(12) 0.0232(11) 0.0113(9) 0.0088(8) 0.0121(9)
C22 0.0270(12) 0.0435(14) 0.0329(13) 0.0120(11) 0.0036(10) 0.0094(10)
C23 0.0351(14) 0.072(2) 0.0309(14) 0.0147(13) -0.0015(11) 0.0181(13)
C24 0.0575(18) 0.080(2) 0.0389(16) 0.0306(16) 0.0092(14) 0.0428(16)
C25 0.076(2) 0.0550(17) 0.0376(15) 0.0233(14) 0.0149(14) 0.0388(15)
C26 0.0484(15) 0.0383(13) 0.0256(12) 0.0127(10) 0.0098(11) 0.0196(11)
C27 0.0182(10) 0.0399(13) 0.0229(11) 0.0054(9) 0.0072(8) 0.0082(9)
C28 0.0265(12) 0.0659(18) 0.0358(14) 0.0213(13) 0.0067(10) 0.0039(12)
C29 0.0303(14) 0.098(3) 0.0488(18) 0.0292(17) 0.0171(13) 0.0008(15)
C30 0.0203(12) 0.094(2) 0.0480(18) 0.0077(17) 0.0097(12) 0.0071(14)
C31 0.0254(12) 0.0676(19) 0.0400(15) -0.0025(13) 0.0048(11) 0.0199(12)
C32 0.0247(11) 0.0477(14) 0.0318(13) 0.0057(11) 0.0077(10) 0.0171(10)
C33 0.0348(12) 0.0290(11) 0.0213(11) 0.0061(9) 0.0037(9) 0.0144(9)
C34 0.0450(14) 0.0412(14) 0.0265(12) 0.0067(10) 0.0077(11) 0.0227(11)
C35 0.076(2) 0.0476(16) 0.0352(15) 0.0067(12) 0.0153(14) 0.0398(15)
C36 0.093(2) 0.0297(14) 0.0428(17) 0.0069(12) 0.0166(16) 0.0246(15)
C37 0.0685(19) 0.0306(14) 0.0415(16) 0.0075(12) 0.0157(14) 0.0046(13)
C38 0.0421(14) 0.0270(12) 0.0355(13) 0.0038(10) 0.0140(11) 0.0077(10)
C39 0.0184(9) 0.0185(10) 0.0295(11) 0.0075(8) 0.0082(8) 0.0042(7)
C40 0.0336(12) 0.0370(13) 0.0298(12) 0.0075(10) 0.0108(10) 0.0134(10)
C41 0.0391(14) 0.0389(14) 0.0352(14) 0.0025(11) 0.0165(11) 0.0143(11)
C42 0.0272(12) 0.0290(12) 0.0525(16) 0.0059(11) 0.0168(11) 0.0119(9)
C43 0.0267(11) 0.0318(12) 0.0397(14) 0.0084(10) 0.0063(10) 0.0133(9)
C44 0.0228(10) 0.0269(11) 0.0299(12) 0.0071(9) 0.0073(9) 0.0085(8)
C45 0.0218(10) 0.0274(11) 0.0193(10) 0.0041(8) 0.0055(8) 0.0062(8)
C46 0.0305(11) 0.0309(12) 0.0251(12) 0.0045(9) 0.0025(9) 0.0116(9)
C47 0.0288(12) 0.0497(15) 0.0289(13) 0.0051(11) 0.0006(10) 0.0169(11)
C48 0.0229(11) 0.0481(15) 0.0331(13) -0.0009(11) 0.0008(10) 0.0020(10)
C49 0.0296(12) 0.0317(12) 0.0371(14) 0.0048(10) 0.0059(10) -0.0011(9)
C50 0.0259(11) 0.0290(11) 0.0298(12) 0.0088(9) 0.0059(9) 0.0068(9)
C51 0.0248(10) 0.0240(10) 0.0264(11) 0.0104(9) 0.0109(9) 0.0099(8)
C52 0.0254(11) 0.0280(11) 0.0273(11) 0.0095(9) 0.0092(9) 0.0084(9)
C53 0.0270(11) 0.0260(11) 0.0417(14) 0.0117(10) 0.0127(10) 0.0057(9)
C54 0.0397(13) 0.0314(12) 0.0449(15) 0.0230(11) 0.0198(11) 0.0124(10)
C55 0.0491(15) 0.0411(14) 0.0311(13) 0.0194(11) 0.0132(11) 0.0117(11)
C56 0.0383(13) 0.0301(12) 0.0288(12) 0.0115(10) 0.0078(10) 0.0056(10)

loop_
_atom_type_symbol
_atom_type_description
_atom_type_scat_dispersion_real
_atom_type_scat_dispersion_imag
_atom_type_scat_source
C C 0.0033 0.0016 'International Tables Vol C Tables 4.2.6.8 and 6.1.1.4'
H H 0.0000 0.0000 'International Tables Vol C Tables 4.2.6.8 and 6.1.1.4'
O O 0.0106 0.0060 'International Tables Vol C Tables 4.2.6.8 and 6.1.1.4'
P P 0.1023 0.0942 'International Tables Vol C Tables 4.2.6.8 and 6.1.1.4'
Cl Cl 0.1484 0.1585 'International Tables Vol C Tables 4.2.6.8 and 6.1.1.4'
Ru Ru -1.2594 0.8363 'International Tables Vol C Tables 4.2.6.8 and 6.1.1.4'

loop_
_geom_angle_atom_site_label_1
_geom_angle_atom_site_label_2
_geom_angle_atom_site_label_3
_geom_angle
C19 Ru C20 91.73(9)
C19 Ru C1 86.84(8)
C20 Ru C1 178.37(8)
C19 Ru P2 89.52(6)
C20 Ru P2 93.09(6)
C1 Ru P2 86.10(6)
C19 Ru P1 92.49(6)
C20 Ru P1 93.72(6)
C1 Ru P1 87.15(6)
P2 Ru P1 172.838(18)
C19 Ru Cl 175.94(6)
C20 Ru Cl 91.48(6)
C1 Ru Cl 89.98(6)
P2 Ru Cl 92.796(18)
P1 Ru Cl 84.819(18)
C27 P1 C21 105.66(10)
C27 P1 C33 102.45(10)
C21 P1 C33 103.71(10)
C27 P1 Ru 113.38(7)
C21 P1 Ru 116.36(7)
C33 P1 Ru 113.85(7)
C45 P2 C51 106.96(10)
C45 P2 C39 102.80(9)
C51 P2 C39 100.35(9)
C45 P2 Ru 109.03(7)
C51 P2 Ru 115.36(7)
C39 P2 Ru 120.90(7)
C2 C1 Ru 128.69(16)
C1 C2 C3 126.7(2)
C4 C3 C16 118.5(2)
C4 C3 C2 121.1(2)
C16 C3 C2 120.39(19)
C5 C4 C3 121.8(2)
C4 C5 C6 121.5(2)
C5 C6 C17 118.5(2)
C5 C6 C7 122.6(2)
C17 C6 C7 118.9(2)
C8 C7 C6 121.0(3)
C7 C8 C9 122.1(2)
C10 C9 C8 122.9(3)
C10 C9 C18 118.3(3)
C8 C9 C18 118.7(2)
C11 C10 C9 121.0(3)
C10 C11 C12 121.4(3)
C11 C12 C13 120.3(3)
C12 C13 C18 118.8(2)
C12 C13 C14 122.8(3)
C18 C13 C14 118.4(2)
C15 C14 C13 121.8(2)
C14 C15 C16 121.5(2)
C3 C16 C17 119.3(2)
C3 C16 C15 122.47(19)
C17 C16 C15 118.20(19)
C6 C17 C16 120.5(2)
C6 C17 C18 119.7(2)
C16 C17 C18 119.8(2)
C13 C18 C9 120.1(2)
C13 C18 C17 120.3(2)
C9 C18 C17 119.5(2)
O19 C19 Ru 177.95(19)
O20 C20 Ru 175.49(19)
C22 C21 C26 118.6(2)
C22 C21 P1 121.35(17)
C26 C21 P1 120.06(17)
C23 C22 C21 120.3(2)
C24 C23 C22 120.5(3)
C23 C24 C25 119.8(2)
C26 C25 C24 120.5(3)
C25 C26 C21 120.3(2)
C28 C27 C32 118.8(2)
C28 C27 P1 124.23(18)
C32 C27 P1 116.99(17)
C27 C28 C29 119.7(3)
C30 C29 C28 120.6(3)
C31 C30 C29 119.8(2)
C30 C31 C32 119.9(3)
C31 C32 C27 121.2(2)
C34 C33 C38 118.6(2)
C34 C33 P1 122.97(18)
C38 C33 P1 118.45(17)
C35 C34 C33 120.1(3)
C36 C35 C34 120.6(3)
C37 C36 C35 119.7(3)
C36 C37 C38 120.6(3)
C37 C38 C33 120.4(2)
C44 C39 C40 118.87(19)
C44 C39 P2 122.22(16)
C40 C39 P2 118.79(16)
C41 C40 C39 120.6(2)
C42 C41 C40 120.0(2)
C43 C42 C41 120.0(2)
C42 C43 C44 120.2(2)
C39 C44 C43 120.3(2)
C46 C45 C50 119.10(19)
C46 C45 P2 120.81(16)
C50 C45 P2 119.22(16)
C47 C46 C45 120.4(2)
C48 C47 C46 120.2(2)
C49 C48 C47 120.2(2)
C48 C49 C50 120.2(2)
C45 C50 C49 119.9(2)
C56 C51 C52 119.01(19)
C56 C51 P2 123.70(17)
C52 C51 P2 117.12(16)
C53 C52 C51 120.4(2)
C54 C53 C52 120.3(2)
C53 C54 C55 119.5(2)
C54 C55 C56 120.6(2)
C51 C56 C55 120.1(2)

loop_
_geom_bond_atom_site_label_1
_geom_bond_atom_site_label_2
_geom_bond_distance
Ru C19 1.857(2)
Ru C20 1.957(2)
Ru C1 2.104(2)
Ru P2 2.4060(5)
Ru P1 2.4126(5)
Ru Cl 2.4472(5)
P1 C27 1.829(2)
P1 C21 1.835(2)
P1 C33 1.839(2)
P2 C45 1.824(2)
P2 C51 1.832(2)
P2 C39 1.840(2)
C1 C2 1.331(3)
C2 C3 1.471(3)
C3 C4 1.394(3)
C3 C16 1.421(3)
C4 C5 1.382(3)
C5 C6 1.385(4)
C6 C17 1.417(3)
C6 C7 1.432(3)
C7 C8 1.353(4)
C8 C9 1.417(4)
C9 C10 1.402(4)
C9 C18 1.426(3)
C10 C11 1.364(5)
C11 C12 1.380(4)
C12 C13 1.403(3)
C13 C18 1.415(4)
C13 C14 1.429(4)
C14 C15 1.356(3)
C15 C16 1.438(3)
C16 C17 1.424(3)
C17 C18 1.438(3)
C19 O19 1.141(2)
C20 O20 1.132(3)
C21 C22 1.397(3)
C21 C26 1.398(3)
C22 C23 1.389(3)
C23 C24 1.372(4)
C24 C25 1.383(4)
C25 C26 1.382(3)
C27 C28 1.380(3)
C27 C32 1.396(3)
C28 C29 1.390(3)
C29 C30 1.381(4)
C30 C31 1.371(4)
C31 C32 1.371(3)
C33 C34 1.389(3)
C33 C38 1.390(3)
C34 C35 1.388(4)
C35 C36 1.370(4)
C36 C37 1.369(4)
C37 C38 1.383(3)
C39 C44 1.385(3)
C39 C40 1.395(3)
C40 C41 1.385(3)
C41 C42 1.380(4)
C42 C43 1.379(3)
C43 C44 1.394(3)
C45 C46 1.395(3)
C45 C50 1.396(3)
C46 C47 1.386(3)
C47 C48 1.381(4)
C48 C49 1.378(4)
C49 C50 1.398(3)
C51 C56 1.387(3)
C51 C52 1.395(3)
C52 C53 1.389(3)
C53 C54 1.376(3)
C54 C55 1.383(3)
C55 C56 1.390(3)

loop_
_platon_squeeze_void_nr
_platon_squeeze_void_average_x
_platon_squeeze_void_average_y
_platon_squeeze_void_average_z
_platon_squeeze_void_volume
_platon_squeeze_void_count_electrons
_platon_squeeze_void_content
1 0.033 0.500 0.500 320 36 ' '
